data_7247645
loop_
_publ_author_name
'Ovcharenko, Victor'
'Fursova, Elena'
'Letyagin, Gleb'
'Morozov, Vitaly'
'Bogomyakov, Artem'
'Romanenko, Galina'

_publ_section_title
;
 Alternating [ML2(MeOH)2] and [ML2(EtOH)2] layers in low-temperature
 ferromagnets [ML2(MeOH)2][ML2(EtOH)2] (M = CoII, NiII or CoII0.5NiII0.5)
;
_journal_issue 44
_journal_name_full CrystEngComm
_journal_page_first 6194
_journal_page_last 6203
_journal_paper_doi 10.1039/D3CE00912B
_journal_volume 25
_journal_year 2023
_chemical_formula_sum 'C24 H38 Co F6 N4 O6'
_chemical_formula_weight 651.51
_space_group_crystal_system monoclinic
_space_group_IT_number 14
_space_group_name_Hall '-P 2ybc'
_space_group_name_H-M_alt 'P 1 21/c 1'
_atom_sites_solution_hydrogens mixed
_audit_block_doi 10.5517/ccdc.csd.cc2bjd2c
_audit_creation_method SHELXL-2018/3
_audit_update_record
;
2022-03-22 deposited with the CCDC.	2023-10-12 downloaded from the CCDC.
;
_cell_angle_alpha 90
_cell_angle_beta 120.466(2)
_cell_angle_gamma 90
_cell_formula_units_Z 2
_cell_length_a 10.0114(3)
_cell_length_b 16.1179(5)
_cell_length_c 11.3898(4)
_cell_measurement_reflns_used 4167
_cell_measurement_temperature 296(2)
_cell_measurement_theta_max 24.91
_cell_measurement_theta_min 4.06
_cell_volume 1584.13(9)
_computing_cell_refinement 'Bruker SAINT'
_computing_data_collection 'Bruker APEX2'
_computing_data_reduction 'Bruker SAINT'
_computing_molecular_graphics 'Bruker SHELXTL'
_computing_publication_material 'Bruker SHELXTL'
_computing_structure_refinement 'SHELXL-2018/3 (Sheldrick, 2018)'
_computing_structure_solution 'SHELXS-97 (Sheldrick, 2008)'
_diffrn_ambient_temperature 296(2)
_diffrn_measured_fraction_theta_full 0.999
_diffrn_measured_fraction_theta_max 0.989
_diffrn_measurement_device_type 'Bruker APEX-II CCD'
_diffrn_measurement_method '\f and \w scans'
_diffrn_radiation_type MoK\a
_diffrn_radiation_wavelength 0.71073
_diffrn_reflns_av_R_equivalents 0.0500
_diffrn_reflns_av_unetI/netI 0.0596
_diffrn_reflns_Laue_measured_fraction_full 0.999
_diffrn_reflns_Laue_measured_fraction_max 0.989
_diffrn_reflns_limit_h_max 13
_diffrn_reflns_limit_h_min -14
_diffrn_reflns_limit_k_max 20
_diffrn_reflns_limit_k_min -22
_diffrn_reflns_limit_l_max 15
_diffrn_reflns_limit_l_min -16
_diffrn_reflns_number 17608
_diffrn_reflns_point_group_measured_fraction_full 0.999
_diffrn_reflns_point_group_measured_fraction_max 0.989
_diffrn_reflns_theta_full 25.242
_diffrn_reflns_theta_max 30.080
_diffrn_reflns_theta_min 2.360
_exptl_absorpt_coefficient_mu 0.618
_exptl_absorpt_correction_T_max 0.4315
_exptl_absorpt_correction_T_min 0.3747
_exptl_absorpt_correction_type multi-scan
_exptl_absorpt_process_details sadabs
_exptl_crystal_colour yellow
_exptl_crystal_density_diffrn 1.366
_exptl_crystal_description plate
_exptl_crystal_F_000 678
_exptl_crystal_size_max 0.28
_exptl_crystal_size_mid 0.20
_exptl_crystal_size_min 0.02
_refine_diff_density_max 0.402
_refine_diff_density_min -0.256
_refine_diff_density_rms 0.045
_refine_ls_extinction_coef 0.0037(6)
_refine_ls_extinction_expression Fc^*^=kFc[1+0.001xFc^2^\l^3^/sin(2\q)]^-1/4^
_refine_ls_extinction_method 'SHELXL-2018/3 (Sheldrick 2018)'
_refine_ls_goodness_of_fit_ref 0.922
_refine_ls_hydrogen_treatment refU
_refine_ls_matrix_type full
_refine_ls_number_parameters 276
_refine_ls_number_reflns 4591
_refine_ls_number_restraints 0
_refine_ls_restrained_S_all 0.922
_refine_ls_R_factor_all 0.0705
_refine_ls_R_factor_gt 0.0384
_refine_ls_shift/su_max 0.006
_refine_ls_shift/su_mean 0.000
_refine_ls_structure_factor_coef Fsqd
_refine_ls_weighting_details 'w=1/[\s^2^(Fo^2^)+(0.0352P)^2^] where P=(Fo^2^+2Fc^2^)/3'
_refine_ls_weighting_scheme calc
_refine_ls_wR_factor_gt 0.0787
_refine_ls_wR_factor_ref 0.0856
_reflns_Friedel_coverage 0.000
_reflns_number_gt 2785
_reflns_number_total 4591
_reflns_threshold_expression 'I > 2\s(I)'
_cod_data_source_file d3ce00912b1.cif
_cod_data_source_block coets
_cod_depositor_comments 'Adding full bibliography for 7247645--7247650.cif.'
_cod_original_sg_symbol_H-M 'P 21/c'
_cod_database_code 7247645
_shelx_shelxl_version_number 2018/3
_shelx_space_group_comment
; 
The symmetry employed for this shelxl refinement is uniquely defined 
by the following loop, which should always be used as a source of 
symmetry information in preference to the above space-group names. 
They are only intended as comments. 
;

loop_
_space_group_symop_operation_xyz
'x, y, z'
'-x, y+1/2, -z+1/2'
'-x, -y, -z'
'x, -y-1/2, z-1/2'

loop_
_atom_site_label
_atom_site_type_symbol
_atom_site_fract_x
_atom_site_fract_y
_atom_site_fract_z
_atom_site_U_iso_or_equiv
_atom_site_adp_type
_atom_site_occupancy
_atom_site_site_symmetry_order
_atom_site_calc_flag
_atom_site_refinement_flags_posn
_atom_site_refinement_flags_adp
_atom_site_refinement_flags_occupancy
_atom_site_disorder_assembly
_atom_site_disorder_group
Co Co 0.500000 0.500000 0.500000 0.03363(12) Uani 1 2 d S . P . .
O1 O 0.71622(12) 0.47667(7) 0.65565(10) 0.0454(3) Uani 1 1 d . . . . .
C2 C 0.80915(17) 0.41873(11) 0.66698(15) 0.0376(4) Uani 1 1 d . . . . .
C3 C 0.9634(2) 0.42351(14) 0.7992(2) 0.0549(5) Uani 1 1 d . . . . .
F4 F 1.0429(16) 0.4898(9) 0.7905(11) 0.099(3) Uani 0.5 1 d . . P A 1
F5 F 0.9532(10) 0.4313(7) 0.9068(9) 0.085(3) Uani 0.5 1 d . . P A 1
F6 F 1.0496(13) 0.3571(7) 0.8314(11) 0.071(2) Uani 0.5 1 d . . P A 1
F4A F 1.0318(15) 0.4956(8) 0.8255(11) 0.0719(19) Uani 0.5 1 d . . P A 2
F5A F 0.9393(12) 0.4134(7) 0.9054(9) 0.088(3) Uani 0.5 1 d . . P A 2
F6A F 1.0693(13) 0.3682(8) 0.8026(11) 0.085(3) Uani 0.5 1 d . . P A 2
C7 C 0.78608(18) 0.35751(12) 0.57803(16) 0.0398(4) Uani 1 1 d . . . . .
H7 H 0.8589(17) 0.3209(10) 0.6036(14) 0.043(5) Uiso 1 1 d . . . . .
C8 C 0.64864(18) 0.34607(10) 0.44954(15) 0.0375(4) Uani 1 1 d . . . . .
C9 C 0.6425(2) 0.27491(12) 0.36000(17) 0.0512(5) Uani 1 1 d . . . . .
C10 C 0.6481(4) 0.19036(15) 0.4211(3) 0.0795(8) Uani 1 1 d . . . . .
H10C H 0.748(2) 0.1845(14) 0.497(2) 0.094(8) Uiso 1 1 d . . . . .
H10B H 0.632(2) 0.1481(14) 0.354(2) 0.083(7) Uiso 1 1 d . . . . .
H10A H 0.564(2) 0.1878(14) 0.444(2) 0.093(9) Uiso 1 1 d . . . . .
C11 C 0.7655(3) 0.2834(2) 0.3191(3) 0.0822(9) Uani 1 1 d . . . . .
H11C H 0.737(2) 0.2471(13) 0.249(2) 0.074(7) Uiso 1 1 d . . . . .
H11B H 0.766(3) 0.3365(17) 0.284(2) 0.104(11) Uiso 1 1 d . . . . .
H11A H 0.876(2) 0.2709(13) 0.400(2) 0.088(7) Uiso 1 1 d . . . . .
N12 N 0.48914(16) 0.29069(10) 0.24237(14) 0.0547(4) Uani 1 1 d . . . . .
O13 O 0.43277(15) 0.25046(8) 0.13034(12) 0.0716(4) Uani 1 1 d . . . . .
C14 C 0.40982(18) 0.36301(11) 0.25960(16) 0.0467(4) Uani 1 1 d . . . . .
C15 C 0.2630(3) 0.33417(18) 0.2538(3) 0.0667(7) Uani 1 1 d . . . . .
H15C H 0.287(2) 0.2965(13) 0.3264(19) 0.070(7) Uiso 1 1 d . . . . .
H15B H 0.198(2) 0.3052(12) 0.1694(18) 0.062(5) Uiso 1 1 d . . . . .
H15A H 0.205(2) 0.3785(14) 0.2671(19) 0.081(7) Uiso 1 1 d . . . . .
C16 C 0.3800(3) 0.42730(16) 0.1523(2) 0.0637(6) Uani 1 1 d . . . . .
H16C H 0.321(2) 0.4030(12) 0.071(2) 0.072(6) Uiso 1 1 d . . . . .
H16B H 0.332(2) 0.4767(13) 0.1636(19) 0.065(6) Uiso 1 1 d . . . . .
H16A H 0.480(2) 0.4407(13) 0.1595(19) 0.085(7) Uiso 1 1 d . . . . .
N17 N 0.52575(14) 0.39274(8) 0.39740(11) 0.0366(3) Uani 1 1 d . . . . .
O1S O 0.59359(15) 0.57997(10) 0.40754(14) 0.0544(4) Uani 1 1 d . . . . .
H1S H 0.573(2) 0.6278(14) 0.397(2) 0.076(8) Uiso 1 1 d . . . . .
C1S C 0.7199(2) 0.56496(18) 0.3841(3) 0.0837(7) Uani 1 1 d . . . . .
H1SB H 0.690180 0.583947 0.293283 0.097(8) Uiso 1 1 calc R . . . .
H1SA H 0.737900 0.505650 0.387493 0.213(19) Uiso 1 1 calc R . . . .
C2S C 0.8625(3) 0.6052(2) 0.4807(3) 0.1066(9) Uani 1 1 d . . . . .
H2SB H 0.941305 0.592607 0.459100 0.30(3) Uiso 1 1 calc R . . . .
H2SA H 0.846723 0.664168 0.476568 0.197(18) Uiso 1 1 calc R . . . .
H2SC H 0.894494 0.585788 0.570878 0.181(16) Uiso 1 1 calc R . . . .

loop_
_atom_site_aniso_label
_atom_site_aniso_U_11
_atom_site_aniso_U_22
_atom_site_aniso_U_33
_atom_site_aniso_U_23
_atom_site_aniso_U_13
_atom_site_aniso_U_12
Co 0.03307(16) 0.0312(2) 0.03313(17) -0.00392(13) 0.01422(13) -0.00097(13)
O1 0.0401(6) 0.0436(7) 0.0396(6) -0.0112(5) 0.0108(5) 0.0034(6)
C2 0.0354(8) 0.0381(11) 0.0361(9) -0.0004(8) 0.0158(7) -0.0020(8)
C3 0.0429(10) 0.0522(15) 0.0525(12) -0.0054(11) 0.0116(9) 0.0032(10)
F4 0.054(2) 0.118(6) 0.088(6) 0.001(4) 0.009(4) -0.036(3)
F5 0.062(3) 0.121(6) 0.044(3) -0.027(3) 0.007(2) 0.019(4)
F6 0.058(3) 0.069(3) 0.058(4) -0.002(2) 0.009(2) 0.025(2)
F4A 0.056(3) 0.066(3) 0.062(4) -0.007(2) 0.006(2) -0.022(2)
F5A 0.091(3) 0.111(5) 0.033(3) 0.005(3) 0.010(2) -0.033(3)
F6A 0.044(2) 0.126(7) 0.059(4) -0.017(4) 0.007(2) 0.030(3)
C7 0.0378(9) 0.0383(11) 0.0406(9) 0.0005(8) 0.0179(8) 0.0085(8)
C8 0.0454(9) 0.0332(10) 0.0363(8) -0.0033(7) 0.0226(7) -0.0006(8)
C9 0.0565(11) 0.0423(12) 0.0450(10) -0.0082(9) 0.0185(9) 0.0096(9)
C10 0.098(2) 0.0423(15) 0.0679(16) -0.0076(13) 0.0198(16) 0.0123(14)
C11 0.0804(18) 0.105(3) 0.0712(17) -0.0301(18) 0.0457(15) 0.0123(17)
N12 0.0635(9) 0.0441(10) 0.0416(8) -0.0165(7) 0.0158(7) 0.0055(8)
O13 0.0895(10) 0.0540(9) 0.0494(7) -0.0243(7) 0.0192(7) 0.0050(8)
C14 0.0492(9) 0.0370(11) 0.0378(9) -0.0129(8) 0.0103(8) 0.0042(8)
C15 0.0524(12) 0.0610(17) 0.0695(17) -0.0252(14) 0.0182(12) -0.0112(12)
C16 0.0792(16) 0.0555(15) 0.0355(11) -0.0070(10) 0.0138(11) 0.0132(13)
N17 0.0389(7) 0.0334(8) 0.0323(7) -0.0040(6) 0.0143(6) 0.0001(6)
O1S 0.0590(8) 0.0422(9) 0.0761(9) 0.0098(7) 0.0446(7) 0.0021(7)
C1S 0.0743(15) 0.081(2) 0.115(2) 0.0123(15) 0.0616(15) -0.0004(13)
C2S 0.0788(18) 0.106(3) 0.134(3) 0.017(2) 0.0534(18) -0.0071(16)

loop_
_atom_type_symbol
_atom_type_description
_atom_type_scat_dispersion_real
_atom_type_scat_dispersion_imag
_atom_type_scat_source
C C 0.0033 0.0016 'International Tables Vol C Tables 4.2.6.8 and 6.1.1.4'
H H 0.0000 0.0000 'International Tables Vol C Tables 4.2.6.8 and 6.1.1.4'
N N 0.0061 0.0033 'International Tables Vol C Tables 4.2.6.8 and 6.1.1.4'
O O 0.0106 0.0060 'International Tables Vol C Tables 4.2.6.8 and 6.1.1.4'
F F 0.0171 0.0103 'International Tables Vol C Tables 4.2.6.8 and 6.1.1.4'
Co Co 0.3494 0.9721 'International Tables Vol C Tables 4.2.6.8 and 6.1.1.4'

loop_
_geom_angle_atom_site_label_1
_geom_angle_atom_site_label_2
_geom_angle_atom_site_label_3
_geom_angle
_geom_angle_site_symmetry_1
_geom_angle_site_symmetry_3
_geom_angle_publ_flag
O1 Co O1 180.00(6) . 3_666 ?
O1 Co O1S 89.87(5) . 3_666 ?
O1 Co O1S 90.13(5) 3_666 3_666 ?
O1 Co O1S 90.13(5) . . ?
O1 Co O1S 89.87(5) 3_666 . ?
O1S Co O1S 180.0 3_666 . ?
O1 Co N17 92.44(4) . 3_666 ?
O1 Co N17 87.56(4) 3_666 3_666 ?
O1S Co N17 90.77(5) 3_666 3_666 ?
O1S Co N17 89.23(5) . 3_666 ?
O1 Co N17 87.56(4) . . ?
O1 Co N17 92.44(4) 3_666 . ?
O1S Co N17 89.23(5) 3_666 . ?
O1S Co N17 90.77(5) . . ?
N17 Co N17 180.0 3_666 . ?
C2 O1 Co 128.77(10) . . ?
O1 C2 C7 128.37(14) . . ?
O1 C2 C3 112.69(15) . . ?
C7 C2 C3 118.93(15) . . ?
F5 C3 F6 100.0(6) . . ?
F4A C3 F6A 105.3(8) . . ?
F4A C3 F5A 102.3(7) . . ?
F6A C3 F5A 112.4(6) . . ?
F5 C3 F4 108.9(8) . . ?
F6 C3 F4 109.6(8) . . ?
F5 C3 C2 114.7(4) . . ?
F4A C3 C2 115.1(5) . . ?
F6 C3 C2 115.6(6) . . ?
F6A C3 C2 112.2(5) . . ?
F5A C3 C2 109.1(5) . . ?
F4 C3 C2 107.8(6) . . ?
C2 C7 C8 125.13(15) . . ?
N17 C8 C7 126.30(15) . . ?
N17 C8 C9 115.10(13) . . ?
C7 C8 C9 118.57(14) . . ?
N12 C9 C8 98.69(13) . . ?
N12 C9 C10 110.76(18) . . ?
C8 C9 C10 113.07(17) . . ?
N12 C9 C11 109.86(17) . . ?
C8 C9 C11 111.90(18) . . ?
C10 C9 C11 111.8(2) . . ?
O13 N12 C9 123.64(14) . . ?
O13 N12 C14 122.48(13) . . ?
C9 N12 C14 113.65(13) . . ?
N12 C14 N17 102.17(12) . . ?
N12 C14 C16 109.43(16) . . ?
N17 C14 C16 111.24(15) . . ?
N12 C14 C15 109.13(16) . . ?
N17 C14 C15 111.61(15) . . ?
C16 C14 C15 112.71(19) . . ?
C8 N17 C14 110.39(13) . . ?
C8 N17 Co 123.85(10) . . ?
C14 N17 Co 125.75(10) . . ?
C1S O1S Co 129.07(15) . . ?
O1S C1S C2S 114.0(2) . . ?

loop_
_geom_bond_atom_site_label_1
_geom_bond_atom_site_label_2
_geom_bond_distance
_geom_bond_site_symmetry_2
_geom_bond_publ_flag
Co O1 2.0195(10) . ?
Co O1 2.0196(10) 3_666 ?
Co O1S 2.1561(13) 3_666 ?
Co O1S 2.1561(13) . ?
Co N17 2.1740(12) 3_666 ?
Co N17 2.1740(12) . ?
O1 C2 1.2778(18) . ?
C2 C7 1.348(2) . ?
C2 C3 1.517(2) . ?
C3 F5 1.286(9) . ?
C3 F4A 1.304(13) . ?
C3 F6 1.306(11) . ?
C3 F6A 1.370(12) . ?
C3 F5A 1.358(10) . ?
C3 F4 1.365(15) . ?
C7 C8 1.424(2) . ?
C8 N17 1.3005(18) . ?
C8 C9 1.515(2) . ?
C9 N12 1.460(2) . ?
C9 C10 1.518(3) . ?
C9 C11 1.528(3) . ?
N12 O13 1.2794(16) . ?
N12 C14 1.479(2) . ?
C14 N17 1.4808(18) . ?
C14 C16 1.512(3) . ?
C14 C15 1.511(3) . ?
O1S C1S 1.439(2) . ?
C1S C2S 1.441(3) . ?

loop_
_geom_hbond_atom_site_label_D
_geom_hbond_atom_site_label_H
_geom_hbond_atom_site_label_A
_geom_hbond_distance_DH
_geom_hbond_distance_HA
_geom_hbond_distance_DA
_geom_hbond_angle_DHA
_geom_hbond_site_symmetry_A
_geom_hbond_publ_flag
O1S H1S O13 0.79(2) 2.00(2) 2.773(2) 167(2) 2_655 yes
